data_4080078
loop_
_publ_author_name
'Mak, Kar Hang Garvin'
'Chan, Pek Ke'
'Fan, Wai Yip'
'Ganguly, Rakesh'
'Leong, Weng Kee'

_publ_section_title
;
 Photochemical Reaction of Cp*Ir(CO)2with C6F5X (X = CN, F): Formation of
 Diiridium(II) Complexes
;
_journal_issue 4
_journal_name_full Organometallics
_journal_page_first 1053
_journal_paper_doi 10.1021/om301055h
_journal_volume 32
_journal_year 2013
_chemical_formula_sum 'C17 H15 F6 Ir O'
_chemical_formula_weight 541.49
_chemical_name_systematic
; 
 ? 
;
_space_group_IT_number 36
_symmetry_cell_setting orthorhombic
_symmetry_space_group_name_Hall 'C 2c -2'
_symmetry_space_group_name_H-M 'C m c 21'
_atom_sites_solution_hydrogens geom
_atom_sites_solution_primary direct
_atom_sites_solution_secondary difmap
_audit_creation_method SHELXL-97
_cell_angle_alpha 90.00
_cell_angle_beta 90.00
_cell_angle_gamma 90.00
_cell_formula_units_Z 4
_cell_length_a 12.5662(3)
_cell_length_b 8.2197(2)
_cell_length_c 15.8285(4)
_cell_measurement_reflns_used 4646
_cell_measurement_temperature 223(2)
_cell_measurement_theta_max 30.62
_cell_measurement_theta_min 2.57
_cell_volume 1634.93(7)
_computing_cell_refinement 'Bruker SMART'
_computing_data_collection 'Bruker SMART'
_computing_data_reduction 'Bruker SAINT'
_computing_molecular_graphics 'Bruker SHELXTL'
_computing_publication_material 'Bruker SHELXTL'
_computing_structure_refinement 'SHELXL-97 (Sheldrick, 1997)'
_computing_structure_solution 'SHELXS-97 (Sheldrick, 1990)'
_diffrn_ambient_temperature 223(2)
_diffrn_measured_fraction_theta_full 1.000
_diffrn_measured_fraction_theta_max 1.000
_diffrn_measurement_device_type 'CCD area detector'
_diffrn_measurement_method 'phi and omega scans'
_diffrn_radiation_monochromator graphite
_diffrn_radiation_source 'fine-focus sealed tube'
_diffrn_radiation_type MoK\a
_diffrn_radiation_wavelength 0.71073
_diffrn_reflns_av_R_equivalents 0.0250
_diffrn_reflns_av_sigmaI/netI 0.0219
_diffrn_reflns_limit_h_max 15
_diffrn_reflns_limit_h_min 0
_diffrn_reflns_limit_k_max 10
_diffrn_reflns_limit_k_min 0
_diffrn_reflns_limit_l_max 15
_diffrn_reflns_limit_l_min -19
_diffrn_reflns_number 6923
_diffrn_reflns_theta_full 26.37
_diffrn_reflns_theta_max 26.37
_diffrn_reflns_theta_min 2.57
_exptl_absorpt_coefficient_mu 8.232
_exptl_absorpt_correction_T_max 0.2427
_exptl_absorpt_correction_T_min 0.1556
_exptl_absorpt_correction_type multi-scan
_exptl_absorpt_process_details SADABS
_exptl_crystal_colour yellow
_exptl_crystal_density_diffrn 2.200
_exptl_crystal_density_method 'not measured'
_exptl_crystal_description block
_exptl_crystal_F_000 1024
_exptl_crystal_size_max 0.36
_exptl_crystal_size_mid 0.32
_exptl_crystal_size_min 0.24
_refine_diff_density_max 1.316
_refine_diff_density_min -0.526
_refine_diff_density_rms 0.104
_refine_ls_abs_structure_details 'Flack H D (1983), Acta Cryst. A39, 876-881'
_refine_ls_abs_structure_Flack -0.015(14)
_refine_ls_extinction_method none
_refine_ls_goodness_of_fit_ref 1.067
_refine_ls_hydrogen_treatment constr
_refine_ls_matrix_type full
_refine_ls_number_parameters 145
_refine_ls_number_reflns 1432
_refine_ls_number_restraints 61
_refine_ls_restrained_S_all 1.083
_refine_ls_R_factor_all 0.0208
_refine_ls_R_factor_gt 0.0207
_refine_ls_shift/su_max 0.003
_refine_ls_shift/su_mean 0.000
_refine_ls_structure_factor_coef Fsqd
_refine_ls_weighting_details 'calc w=1/[\s^2^(Fo^2^)+(0.0356P)^2^+3.6859P] where P=(Fo^2^+2Fc^2^)/3'
_refine_ls_weighting_scheme calc
_refine_ls_wR_factor_gt 0.0529
_refine_ls_wR_factor_ref 0.0529
_reflns_number_gt 1415
_reflns_number_total 1432
_reflns_threshold_expression >2sigma(I)
_cod_data_source_file om301055h_si_002.cif
_cod_data_source_block 5
_cod_depositor_comments
;
The following automatic conversions were performed:

'_symmetry_cell_setting' value 'Orthorhombic' changed to
'orthorhombic' according to the built-in table from CIF Core
dictionary named 'cif_core.dic' version 2.4.1 from 2010-06-29.

Automatic conversion script
Id: cif_fix_values 1715 2011-07-08 13:25:40Z adriana 
;
_cod_original_sg_symbol_H-M Cmc2(1)
_cod_database_code 4080078

loop_
_symmetry_equiv_pos_as_xyz
'x, y, z'
'-x, -y, z+1/2'
'x, -y, z+1/2'
'-x, y, z'
'x+1/2, y+1/2, z'
'-x+1/2, -y+1/2, z+1/2'
'x+1/2, -y+1/2, z+1/2'
'-x+1/2, y+1/2, z'

loop_
_atom_site_label
_atom_site_type_symbol
_atom_site_fract_x
_atom_site_fract_y
_atom_site_fract_z
_atom_site_U_iso_or_equiv
_atom_site_adp_type
_atom_site_occupancy
_atom_site_symmetry_multiplicity
_atom_site_calc_flag
_atom_site_refinement_flags
_atom_site_disorder_assembly
_atom_site_disorder_group
Ir1 Ir 0.0000 0.15796(2) 0.4245 0.02288(10) Uani 1 2 d S . .
F1 F 0.1069(3) -0.0812(4) 0.3105(2) 0.0378(8) Uani 1 1 d . . .
F2 F 0.2184(3) 0.1764(5) 0.2499(3) 0.0491(11) Uani 1 1 d . A .
F3 F 0.1057(4) 0.3824(6) 0.1486(3) 0.0527(11) Uani 1 1 d . . .
O4 O 0.0000 -0.1747(7) 0.5000(6) 0.050(2) Uani 1 2 d S . .
C1 C 0.0583(4) 0.0706(6) 0.3108(4) 0.0269(11) Uani 1 1 d . . .
C2 C 0.1118(5) 0.1787(7) 0.2503(5) 0.0322(13) Uani 1 1 d . . .
C3 C 0.0568(5) 0.2738(8) 0.1995(4) 0.0339(13) Uani 1 1 d . . .
C4 C 0.0000 -0.0522(10) 0.4685(6) 0.0336(18) Uani 1 2 d S A .
C10 C 0.0204(6) 0.2844(7) 0.5499(4) 0.035(3) Uani 0.50 1 d PGU A -1
C20 C 0.0990(6) 0.3519(6) 0.4962(5) 0.032(3) Uani 0.50 1 d PGU A -1
C30 C 0.0466(6) 0.4320(6) 0.4288(4) 0.037(3) Uani 0.50 1 d PGU A -1
C40 C -0.0644(6) 0.4141(7) 0.4408(4) 0.027(3) Uani 0.50 1 d PGU A -1
C50 C -0.0807(6) 0.3228(8) 0.5156(5) 0.038(4) Uani 0.50 1 d PGU A -1
C11 C 0.0406(8) 0.1886(11) 0.6293(6) 0.064(5) Uani 0.50 1 d PGU A -1
H11A H 0.0654 0.2612 0.6734 0.095 Uiso 0.50 1 calc PR A -1
H11B H 0.0942 0.1063 0.6184 0.095 Uiso 0.50 1 calc PR A -1
H11C H -0.0249 0.1365 0.6473 0.095 Uiso 0.50 1 calc PR A -1
C21 C 0.2176(7) 0.3404(11) 0.5087(7) 0.051(4) Uani 0.50 1 d PGU A -1
H21A H 0.2536 0.3895 0.4608 0.077 Uiso 0.50 1 calc PR A -1
H21B H 0.2381 0.2270 0.5132 0.077 Uiso 0.50 1 calc PR A -1
H21C H 0.2374 0.3974 0.5600 0.077 Uiso 0.50 1 calc PR A -1
C31 C 0.0997(8) 0.5208(10) 0.3571(6) 0.051(4) Uani 0.50 1 d PGU A -1
H31A H 0.1721 0.5480 0.3728 0.077 Uiso 0.50 1 calc PR A -1
H31B H 0.0606 0.6197 0.3448 0.077 Uiso 0.50 1 calc PR A -1
H31C H 0.1005 0.4517 0.3074 0.077 Uiso 0.50 1 calc PR A -1
C41 C -0.1502(8) 0.4804(11) 0.3840(6) 0.074(6) Uani 0.50 1 d PGU A -1
H41A H -0.1573 0.4110 0.3347 0.111 Uiso 0.50 1 calc PR A -1
H41B H -0.1314 0.5896 0.3663 0.111 Uiso 0.50 1 calc PR A -1
H41C H -0.2172 0.4831 0.4144 0.111 Uiso 0.50 1 calc PR A -1
C51 C -0.1867(8) 0.2751(14) 0.5523(8) 0.080(6) Uani 0.50 1 d PGU A -1
H51A H -0.2394 0.3566 0.5378 0.120 Uiso 0.50 1 calc PR A -1
H51B H -0.1808 0.2671 0.6132 0.120 Uiso 0.50 1 calc PR A -1
H51C H -0.2082 0.1706 0.5294 0.120 Uiso 0.50 1 calc PR A -1

loop_
_atom_site_aniso_label
_atom_site_aniso_U_11
_atom_site_aniso_U_22
_atom_site_aniso_U_33
_atom_site_aniso_U_23
_atom_site_aniso_U_13
_atom_site_aniso_U_12
Ir1 0.02950(13) 0.02257(13) 0.01657(14) 0.0005(2) 0.000 0.000
F1 0.0502(19) 0.0310(17) 0.032(2) -0.0028(14) 0.0018(17) 0.0142(15)
F2 0.034(2) 0.072(3) 0.042(3) 0.0085(19) 0.0071(19) -0.0007(17)
F3 0.065(3) 0.053(2) 0.040(3) 0.019(2) 0.009(2) -0.009(2)
O4 0.078(6) 0.031(3) 0.041(5) 0.010(3) 0.000 0.000
C1 0.035(3) 0.026(2) 0.019(3) 0.003(2) 0.001(2) 0.002(2)
C2 0.032(3) 0.039(3) 0.026(3) -0.003(2) 0.005(3) -0.002(2)
C3 0.047(3) 0.035(3) 0.021(3) -0.002(3) 0.009(3) -0.006(3)
C4 0.042(4) 0.034(4) 0.025(5) -0.004(4) 0.000 0.000
C10 0.046(9) 0.030(4) 0.029(5) -0.004(4) 0.001(5) -0.004(4)
C20 0.031(6) 0.020(5) 0.044(8) -0.008(5) 0.010(6) 0.000(4)
C30 0.062(6) 0.039(6) 0.008(5) 0.010(7) 0.003(7) -0.001(5)
C40 0.047(6) 0.013(4) 0.022(8) -0.004(5) -0.014(5) -0.004(4)
C50 0.038(6) 0.032(6) 0.043(8) -0.008(6) 0.014(6) -0.006(5)
C11 0.092(10) 0.054(7) 0.045(8) 0.003(7) -0.008(7) -0.018(7)
C21 0.037(6) 0.041(7) 0.075(9) -0.023(6) -0.021(6) -0.003(5)
C31 0.078(8) 0.024(5) 0.051(7) 0.008(5) 0.027(7) -0.004(6)
C41 0.072(9) 0.073(9) 0.078(9) -0.015(7) -0.017(7) 0.028(7)
C51 0.074(9) 0.086(9) 0.080(10) -0.017(8) 0.015(8) -0.011(8)

loop_
_atom_type_symbol
_atom_type_description
_atom_type_scat_dispersion_real
_atom_type_scat_dispersion_imag
_atom_type_scat_source
C C 0.0033 0.0016 'International Tables Vol C Tables 4.2.6.8 and 6.1.1.4'
H H 0.0000 0.0000 'International Tables Vol C Tables 4.2.6.8 and 6.1.1.4'
O O 0.0106 0.0060 'International Tables Vol C Tables 4.2.6.8 and 6.1.1.4'
F F 0.0171 0.0103 'International Tables Vol C Tables 4.2.6.8 and 6.1.1.4'
Ir Ir -1.4442 7.9887 'International Tables Vol C Tables 4.2.6.8 and 6.1.1.4'

loop_
_geom_angle_atom_site_label_1
_geom_angle_atom_site_label_2
_geom_angle_atom_site_label_3
_geom_angle
_geom_angle_site_symmetry_1
_geom_angle_site_symmetry_3
C4 Ir1 C1 90.2(3) . 4
C4 Ir1 C1 90.2(3) . .
C1 Ir1 C1 41.4(3) 4 .
C4 Ir1 C50 108.8(3) . 4
C1 Ir1 C50 159.4(2) 4 4
C1 Ir1 C50 127.8(2) . 4
C4 Ir1 C50 108.8(3) . .
C1 Ir1 C50 127.8(3) 4 .
C1 Ir1 C50 159.4(2) . .
C50 Ir1 C50 54.3(3) 4 .
C4 Ir1 C10 95.7(3) . .
C1 Ir1 C10 164.7(2) 4 .
C1 Ir1 C10 152.2(2) . .
C50 Ir1 C10 25.4(3) 4 .
C50 Ir1 C10 36.87(11) . .
C4 Ir1 C10 95.7(3) . 4
C1 Ir1 C10 152.2(2) 4 4
C1 Ir1 C10 164.7(2) . 4
C50 Ir1 C10 36.87(13) 4 4
C50 Ir1 C10 25.4(3) . 4
C10 Ir1 C10 13.0(4) . 4
C4 Ir1 C40 144.8(3) . 4
C1 Ir1 C40 123.1(2) 4 4
C1 Ir1 C40 107.1(2) . 4
C50 Ir1 C40 36.73(12) 4 4
C50 Ir1 C40 61.6(3) . 4
C10 Ir1 C40 55.39(16) . 4
C10 Ir1 C40 60.86(18) 4 4
C4 Ir1 C40 144.8(3) . .
C1 Ir1 C40 107.1(2) 4 .
C1 Ir1 C40 123.1(2) . .
C50 Ir1 C40 61.6(3) 4 .
C50 Ir1 C40 36.73(11) . .
C10 Ir1 C40 60.86(16) . .
C10 Ir1 C40 55.39(19) 4 .
C40 Ir1 C40 41.8(4) 4 .
C4 Ir1 C20 117.0(3) . .
C1 Ir1 C20 148.6(2) 4 .
C1 Ir1 C20 118.3(2) . .
C50 Ir1 C20 11.17(16) 4 .
C50 Ir1 C20 60.55(15) . .
C10 Ir1 C20 36.04(10) . .
C10 Ir1 C20 46.6(3) 4 .
C40 Ir1 C20 27.83(16) 4 .
C40 Ir1 C20 59.90(15) . .
C4 Ir1 C20 117.0(3) . 4
C1 Ir1 C20 118.3(2) 4 4
C1 Ir1 C20 148.6(2) . 4
C50 Ir1 C20 60.55(17) 4 4
C50 Ir1 C20 11.17(15) . 4
C10 Ir1 C20 46.6(3) . 4
C10 Ir1 C20 36.04(18) 4 4
C40 Ir1 C20 59.90(17) 4 4
C40 Ir1 C20 27.83(14) . 4
C20 Ir1 C20 64.9(3) . 4
C4 Ir1 C30 152.4(3) . .
C1 Ir1 C30 116.7(2) 4 .
C1 Ir1 C30 105.8(2) . .
C50 Ir1 C30 43.66(14) 4 .
C50 Ir1 C30 60.40(15) . .
C10 Ir1 C30 59.98(15) . .
C10 Ir1 C30 63.69(18) 4 .
C40 Ir1 C30 8.1(3) 4 .
C40 Ir1 C30 35.84(10) . .
C20 Ir1 C30 35.48(10) . .
C20 Ir1 C30 57.0(3) 4 .
F1 C1 C1 116.1(3) . 4
F1 C1 C2 109.8(5) . .
C1 C1 C2 117.2(3) 4 .
F1 C1 Ir1 118.0(4) . .
C1 C1 Ir1 69.29(15) 4 .
C2 C1 Ir1 121.2(4) . .
C3 C2 F2 122.0(6) . .
C3 C2 C1 121.1(6) . .
F2 C2 C1 116.9(6) . .
C2 C3 F3 121.2(6) . .
C2 C3 C3 121.6(4) . 4
F3 C3 C3 117.1(4) . 4
O4 C4 Ir1 175.6(9) . .
C20 C10 C50 108.0 . .
C20 C10 C11 126.0 . .
C50 C10 C11 126.0 . .
C20 C10 Ir1 74.5(2) . .
C50 C10 Ir1 70.4(2) . .
C11 C10 Ir1 120.88(19) . .
C10 C20 C30 108.0 . .
C10 C20 C21 126.0 . .
C30 C20 C21 126.0 . .
C10 C20 Ir1 69.5(2) . .
C30 C20 Ir1 72.6(2) . .
C21 C20 Ir1 123.5(2) . .
C20 C30 C40 108.0 . .
C20 C30 C31 126.0 . .
C40 C30 C31 126.0 . .
C20 C30 Ir1 71.9(2) . .
C40 C30 Ir1 69.8(2) . .
C31 C30 Ir1 123.9(2) . .
C30 C40 C50 108.0 . .
C30 C40 C41 126.0 . .
C50 C40 C41 126.0 . .
C30 C40 Ir1 74.3(3) . .
C50 C40 Ir1 69.8(2) . .
C41 C40 Ir1 121.5(2) . .
C40 C50 C10 108.0 . .
C40 C50 C51 126.0 . .
C10 C50 C51 126.0 . .
C40 C50 Ir1 73.4(2) . .
C10 C50 Ir1 72.8(2) . .
C51 C50 Ir1 119.6(2) . .

loop_
_geom_bond_atom_site_label_1
_geom_bond_atom_site_label_2
_geom_bond_distance
_geom_bond_site_symmetry_2
Ir1 C4 1.863(9) .
Ir1 C1 2.071(6) 4
Ir1 C1 2.071(6) .
Ir1 C50 2.223(6) 4
Ir1 C50 2.223(7) .
Ir1 C10 2.254(6) .
Ir1 C10 2.254(6) 4
Ir1 C40 2.270(5) 4
Ir1 C40 2.270(6) .
Ir1 C20 2.319(6) .
Ir1 C20 2.319(7) 4
Ir1 C30 2.329(5) .
F1 C1 1.390(6) .
F2 C2 1.340(8) .
F3 C3 1.351(7) .
O4 C4 1.124(11) .
C1 C1 1.465(11) 4
C1 C2 1.469(9) .
C2 C3 1.317(10) .
C3 C3 1.428(13) 4
C10 C20 1.416(3) .
C10 C50 1.416(3) .
C10 C11 1.505(3) .
C20 C30 1.416(3) .
C20 C21 1.505(3) .
C30 C40 1.416(3) .
C30 C31 1.505(3) .
C40 C50 1.416(3) .
C40 C41 1.505(3) .
C50 C51 1.505(3) .
